data_5000321
_chemical_formula_moiety 'C72 H56 Cl4 Fe6 N8 O12 2+, 2(Fe Cl4 1-), 2(C2 H3 N)'
_chemical_formula_sum 'C76 H62 Cl12 Fe8 N10 O12'
_chemical_formula_weight 2179.6
_space_group_IT_number 14
_symmetry_cell_setting monoclinic
_symmetry_space_group_name_Hall '-P 2yab'
_symmetry_space_group_name_H-M 'P 1 21/a 1'
_cell_angle_alpha 90
_cell_angle_beta 108.913(8)
_cell_angle_gamma 90
_cell_formula_units_Z 2
_cell_length_a 15.317(2)
_cell_length_b 18.303(3)
_cell_length_c 16.168(3)
_cell_measurement_reflns_used 124
_cell_measurement_temperature 104
_cell_measurement_theta_max 16.19
_cell_measurement_theta_min 10.39
_cell_volume 4288.1(13)
_diffrn_ambient_temperature 104
_diffrn_detector_area_resol_mean ?
_diffrn_measured_fraction_theta_full 0
_diffrn_measured_fraction_theta_max 1
_diffrn_measurement_device_type 'refurbished Picker diffractometer'
_diffrn_measurement_method '\q/2\q scans'
_diffrn_radiation_type 'Mo K\a'
_diffrn_radiation_wavelength 0.71069
_diffrn_reflns_av_R_equivalents 0.031
_diffrn_reflns_limit_h_max 5
_diffrn_reflns_limit_h_min -18
_diffrn_reflns_limit_k_max 21
_diffrn_reflns_limit_k_min 0
_diffrn_reflns_limit_l_max 19
_diffrn_reflns_limit_l_min -19
_diffrn_reflns_number 10434
_diffrn_reflns_theta_full 0
_diffrn_reflns_theta_max 25.0592
_diffrn_reflns_theta_min 3.02369
_diffrn_standards_decay_% 3.9
_diffrn_standards_interval_count 300
_diffrn_standards_number 4
_exptl_absorpt_coefficient_mu 1.7497
_exptl_absorpt_correction_T_max 0.722
_exptl_absorpt_correction_T_min 0.613
_exptl_absorpt_correction_type analytical
_exptl_absorpt_process_details Tompa
_exptl_crystal_colour red
_exptl_crystal_density_diffrn 1.688
_exptl_crystal_density_meas ?
_exptl_crystal_density_method 'not measured'
_exptl_crystal_description prism
_exptl_crystal_F_000 2192
_exptl_crystal_size_max .30
_exptl_crystal_size_mid .28
_exptl_crystal_size_min .23
_refine_diff_density_max 0.68
_refine_diff_density_min -0.54
_refine_ls_abs_structure_details none
_refine_ls_abs_structure_Flack ?
_refine_ls_extinction_coef -0.00000010(5)
_refine_ls_extinction_expression
;
Larson, A. C. (1967).  Acta Cryst. 23, p. 664.  Eq. (3)
;
_refine_ls_extinction_method Zachariasen
_refine_ls_goodness_of_fit_ref 1.2298
_refine_ls_hydrogen_treatment noref
_refine_ls_matrix_type full
_refine_ls_number_parameters 533
_refine_ls_number_reflns 5611
_refine_ls_R_factor_gt 0.0551
_refine_ls_shift/su_max 0.0125
_refine_ls_structure_factor_coef F
_refine_ls_weighting_details w^-1^=\s^2^(F)+(.07F)^2^
_refine_ls_weighting_scheme calc
_refine_ls_wR_factor_ref 0.0576
_reflns_number_gt 5067
_reflns_number_total 7564
_reflns_threshold_expression F>3.0\s(F)
_cod_original_sg_symbol_H-M 'P 21/a'
_cod_database_code 5000321

loop_
_symmetry_equiv_pos_as_xyz
x,y,z
1/2-x,1/2+y,-z
1/2+x,1/2-y,z
-x,-y,-z

loop_
_atom_site_label
_atom_site_type_symbol
_atom_site_fract_x
_atom_site_fract_y
_atom_site_fract_z
_atom_site_U_iso_or_equiv
_atom_site_adp_type
_atom_site_occupancy
_atom_site_disorder_group
_atom_site_disorder_assembly
FE1 FE 0.28009(6) 0.42305(5) 0.96351(6) 0.0280(3) Uani 1 0 .
FE2 FE 0.05927(5) 0.48625(4) 0.94168(5) 0.0188(3) Uani 1 0 .
FE3 FE 0.16785(5) 0.42368(4) 1.11067(5) 0.0202(3) Uani 1 0 .
CL4 CL 0.31927(11) 0.51242(10) 0.89251(11) 0.0391(6) Uani 1 0 .
CL5 CL 0.23889(12) 0.32616(10) 0.87940(11) 0.0405(6) Uani 1 0 .
O6 O 0.1891(3) 0.4553(2) 1.0026(2) 0.0222(14) Uani 1 0 .
O7 O 0.0588(2) 0.4769(2) 1.0676(2) 0.0192(13) Uani 1 0 .
O8 O 0.3814(3) 0.4065(2) 1.0707(3) 0.0349(17) Uani 1 0 .
C9 C 0.3698(4) 0.3916(3) 1.1453(4) 0.026(2) Uani 1 0 .
O10 O 0.2997(3) 0.3781(2) 1.1569(3) 0.0287(15) Uani 1 0 .
C11 C 0.4593(4) 0.3930(3) 1.2217(4) 0.031(2) Uani 1 0 .
C12 C 0.5450(4) 0.4008(4) 1.2107(4) 0.033(2) Uani 1 0 .
C13 C 0.6241(4) 0.4023(4) 1.2834(5) 0.041(3) Uani 1 0 .
C14 C 0.6182(5) 0.3962(4) 1.3667(4) 0.042(3) Uani 1 0 .
C15 C 0.5334(5) 0.3888(5) 1.3774(4) 0.047(3) Uani 1 0 .
C16 C 0.4535(4) 0.3866(4) 1.3065(4) 0.037(2) Uani 1 0 .
O17 O 0.0299(3) 0.3778(2) 0.9214(2) 0.0213(14) Uani 1 0 .
C18 C 0.0622(4) 0.3234(3) 0.9700(4) 0.021(2) Uani 1 0 .
O19 O 0.1145(3) 0.3275(2) 1.0489(2) 0.0213(14) Uani 1 0 .
C20 C 0.0361(4) 0.2490(3) 0.9316(4) 0.027(2) Uani 1 0 .
C21 C 0.0059(4) 0.2402(3) 0.8404(4) 0.029(2) Uani 1 0 .
C22 C -0.0176(4) 0.1714(4) 0.8050(4) 0.035(2) Uani 1 0 .
C23 C -0.0150(4) 0.1120(4) 0.8579(4) 0.033(2) Uani 1 0 .
C24 C 0.0142(4) 0.1201(4) 0.9470(4) 0.036(2) Uani 1 0 .
C25 C 0.0397(4) 0.1891(3) 0.9845(4) 0.027(2) Uani 1 0 .
N26 N 0.0290(3) 0.4856(3) 0.8012(3) 0.0247(17) Uani 1 0 .
C27 C -0.0248(4) 0.4360(3) 0.7469(4) 0.031(2) Uani 1 0 .
C28 C -0.0467(4) 0.4388(4) 0.6586(4) 0.034(2) Uani 1 0 .
C29 C -0.0105(5) 0.4938(4) 0.6231(4) 0.043(3) Uani 1 0 .
C30 C 0.0443(5) 0.5460(4) 0.6759(4) 0.039(3) Uani 1 0 .
C31 C 0.0627(4) 0.5410(3) 0.7659(4) 0.027(2) Uani 1 0 .
C32 C 0.1154(4) 0.5960(3) 0.8282(4) 0.029(2) Uani 1 0 .
C33 C 0.1599(4) 0.6538(4) 0.8021(4) 0.034(2) Uani 1 0 .
C34 C 0.2083(4) 0.7025(4) 0.8618(5) 0.038(3) Uani 1 0 .
C35 C 0.2130(4) 0.6955(4) 0.9489(4) 0.036(2) Uani 1 0 .
C36 C 0.1679(4) 0.6360(3) 0.9738(4) 0.030(2) Uani 1 0 .
N37 N 0.1196(3) 0.5879(3) 0.9127(3) 0.0242(17) Uani 1 0 .
C38 C 0.1774(4) 0.6253(3) 1.0669(4) 0.027(2) Uani 1 0 .
C39 C 0.2724(4) 0.5929(3) 1.1180(4) 0.028(2) Uani 1 0 .
N40 N 0.2349(3) 0.5037(3) 1.2161(3) 0.0224(17) Uani 1 0 .
C41 C 0.2767(4) 0.5674(3) 1.2075(4) 0.027(2) Uani 1 0 .
C42 C 0.3219(4) 0.6091(4) 1.2805(4) 0.035(2) Uani 1 0 .
C43 C 0.3247(4) 0.5861(4) 1.3626(4) 0.037(2) Uani 1 0 .
C44 C 0.2821(4) 0.5221(4) 1.3709(4) 0.030(2) Uani 1 0 .
C45 C 0.2372(4) 0.4818(3) 1.2967(4) 0.025(2) Uani 1 0 .
C46 C 0.1879(4) 0.4126(3) 1.3013(4) 0.024(2) Uani 1 0 .
C47 C 0.1798(5) 0.3850(4) 1.3791(4) 0.036(2) Uani 1 0 .
C48 C 0.1289(5) 0.3228(4) 1.3774(4) 0.038(3) Uani 1 0 .
C49 C 0.0837(4) 0.2894(3) 1.2987(4) 0.031(2) Uani 1 0 .
C50 C 0.0949(4) 0.3183(3) 1.2236(4) 0.027(2) Uani 1 0 .
N51 N 0.1452(3) 0.3785(3) 1.2241(3) 0.0229(17) Uani 1 0 .
FE52 FE 0.09420(7) 0.77174(6) 0.46665(7) 0.0392(4) Uani 1 0 .
CL53 CL 0.18890(14) 0.72835(11) 0.40168(16) 0.0616(9) Uani 1 0 .
CL54 CL 0.08806(12) 0.89107(9) 0.45025(11) 0.0399(6) Uani 1 0 .
CL55 CL 0.1468(2) 0.74038(14) 0.60448(16) 0.0822(12) Uani 1 0 .
CL56 CL -0.04554(13) 0.72803(11) 0.40725(17) 0.0650(9) Uani 1 0 .
C57 C -0.2386(5) 0.5946(5) 0.3200(5) 0.053(3) Uani 1 0 .
C58 C -0.2102(5) 0.5414(5) 0.3912(5) 0.043(3) Uani 1 0 .
N59 N -0.1889(5) 0.4990(4) 0.4466(4) 0.057(3) Uani 1 0 .
H1 H 0.5496 0.4052 1.1537 0.0446 Uiso 1 0 .
H2 H 0.6827 0.4079 1.2756 0.0525 Uiso 1 0 .
H3 H 0.6728 0.3967 1.4161 0.0543 Uiso 1 0 .
H4 H 0.5292 0.3846 1.4348 0.0558 Uiso 1 0 .
H5 H 0.395 0.3811 1.3147 0.048 Uiso 1 0 .
H6 H 0.0012 0.2814 0.8031 0.0413 Uiso 1 0 .
H7 H -0.0357 0.1647 0.7433 0.0463 Uiso 1 0 .
H8 H -0.0337 0.0655 0.8327 0.0457 Uiso 1 0 .
H9 H 0.0171 0.0786 0.9834 0.0484 Uiso 1 0 .
H10 H 0.0594 0.1948 1.0464 0.0398 Uiso 1 0 .
H11 H -0.0486 0.3965 0.7717 0.0439 Uiso 1 0 .
H12 H -0.0866 0.4032 0.6226 0.0459 Uiso 1 0 .
H13 H -0.0234 0.4955 0.5616 0.0552 Uiso 1 0 .
H14 H 0.0689 0.5849 0.6512 0.0504 Uiso 1 0 .
H15 H 0.1563 0.6588 0.7424 0.0472 Uiso 1 0 .
H16 H 0.2395 0.7417 0.8446 0.0499 Uiso 1 0 .
H17 H 0.246 0.7305 0.9911 0.0482 Uiso 1 0 .
H18 H 0.1709 0.6715 1.0919 0.039 Uiso 1 0 .
H19 H 0.1302 0.5935 1.0712 0.039 Uiso 1 0 .
H20 H 0.2835 0.5522 1.0863 0.0406 Uiso 1 0 .
H21 H 0.3182 0.6289 1.1236 0.0406 Uiso 1 0 .
H22 H 0.3505 0.654 1.2739 0.0468 Uiso 1 0 .
H23 H 0.3563 0.6145 1.4128 0.0493 Uiso 1 0 .
H24 H 0.2835 0.5055 1.4272 0.0419 Uiso 1 0 .
H25 H 0.2096 0.4092 1.4329 0.0479 Uiso 1 0 .
H26 H 0.1248 0.3033 1.4304 0.0517 Uiso 1 0 .
H27 H 0.0465 0.2474 1.2962 0.0445 Uiso 1 0 .
H28 H 0.0655 0.2945 1.1693 0.0405 Uiso 1 0 .
H29 H -0.1858 0.612 0.3076 0.0651 Uiso 1 0 .
H30 H -0.2794 0.5719 0.2693 0.0651 Uiso 1 0 .
H31 H -0.2692 0.6344 0.3366 0.0651 Uiso 1 0 .

loop_
_atom_type_symbol
_atom_type_description
_atom_type_scat_dispersion_real
_atom_type_scat_dispersion_imag
_atom_type_scat_source
FE Fe 0.301 0.845 'International Tables Vol. IV (1974) Table 2.2B'
CL Cl 0.132 0.159 'International Tables Vol. IV (1974) Table 2.2B'
O O 0.008 0.006 'International Tables Vol. IV (1974) Table 2.2B'
N N 0.004 0.003 'International Tables Vol. IV (1974) Table 2.2B'
C C 0.002 0.002 'International Tables Vol. IV (1974) Table 2.2B'
H H 0 0 'International Tables Vol. IV (1974) Table 2.2B'
